data_7104558
loop_
_publ_author_name
'Sathiyendiran, Malaichamy'
'Wu, Jing-Yun'
'Velayudham, Murugesan'
'Lee, Gene-Hsiang'
'Peng, Shie-Ming'
'Lu, Kuang-Lieh'

_publ_section_title
;
 Neutral metallacyclic rotors.
;
_journal_issue 25
_journal_name_full 'Chemical communications (Cambridge, England)'
_journal_page_first 3795
_journal_page_last 3797
_journal_paper_doi 10.1039/b901535c
_journal_volume 34
_journal_year 2009
_chemical_formula_moiety '[Re2(CO)6(C18H8O4)(C22H18N4)] 1/2(C7H8)'
_chemical_formula_sum 'C49.5 H30 N4 O10 Re2'
_chemical_formula_weight 1213.17
_chemical_name_systematic
;
?
;
_space_group_IT_number 14
_symmetry_cell_setting monoclinic
_symmetry_space_group_name_Hall '-P 2yn'
_symmetry_space_group_name_H-M 'P 1 21/n 1'
_atom_sites_solution_hydrogens geom
_atom_sites_solution_primary direct
_atom_sites_solution_secondary difmap
_audit_creation_method SHELXL-97
_cell_angle_alpha 90.00
_cell_angle_beta 96.463(1)
_cell_angle_gamma 90.00
_cell_formula_units_Z 4
_cell_length_a 9.9194(3)
_cell_length_b 21.3024(8)
_cell_length_c 21.7617(8)
_cell_measurement_reflns_used 6710
_cell_measurement_temperature 150(2)
_cell_measurement_theta_max 27.46
_cell_measurement_theta_min 2.55
_cell_volume 4569.2(3)
_computing_cell_refinement 'Bruker SAINT'
_computing_data_collection 'Bruker SMART'
_computing_data_reduction 'Bruker SAINT'
_computing_molecular_graphics 'Bruker SHELXTL'
_computing_publication_material 'Bruker SHELXTL'
_computing_structure_refinement 'SHELXL-97 (Sheldrick, 1997)'
_computing_structure_solution 'SHELXS-97 (Sheldrick, 1990)'
_diffrn_ambient_temperature 150(2)
_diffrn_measured_fraction_theta_full 0.998
_diffrn_measured_fraction_theta_max 0.998
_diffrn_measurement_device_type 'BRUKER SMART ApexCCD area detector'
_diffrn_measurement_method 'omega scans'
_diffrn_radiation_monochromator graphite
_diffrn_radiation_source 'fine-focus sealed tube'
_diffrn_radiation_type MoK\a
_diffrn_radiation_wavelength 0.71073
_diffrn_reflns_av_R_equivalents 0.0357
_diffrn_reflns_av_sigmaI/netI 0.0311
_diffrn_reflns_limit_h_max 12
_diffrn_reflns_limit_h_min -11
_diffrn_reflns_limit_k_max 27
_diffrn_reflns_limit_k_min -27
_diffrn_reflns_limit_l_max 28
_diffrn_reflns_limit_l_min -28
_diffrn_reflns_number 45222
_diffrn_reflns_theta_full 27.50
_diffrn_reflns_theta_max 27.50
_diffrn_reflns_theta_min 1.34
_exptl_absorpt_coefficient_mu 5.357
_exptl_absorpt_correction_T_max 0.3853
_exptl_absorpt_correction_T_min 0.2964
_exptl_absorpt_correction_type multi-scan
_exptl_crystal_colour red
_exptl_crystal_density_diffrn 1.764
_exptl_crystal_density_method 'not measured'
_exptl_crystal_description block
_exptl_crystal_F_000 2340
_exptl_crystal_size_max 0.30
_exptl_crystal_size_mid 0.30
_exptl_crystal_size_min 0.22
_refine_diff_density_max 1.524
_refine_diff_density_min -0.808
_refine_diff_density_rms 0.192
_refine_ls_extinction_method none
_refine_ls_goodness_of_fit_ref 1.197
_refine_ls_hydrogen_treatment constr
_refine_ls_matrix_type full
_refine_ls_number_parameters 567
_refine_ls_number_reflns 10488
_refine_ls_number_restraints 1
_refine_ls_restrained_S_all 1.201
_refine_ls_R_factor_all 0.0369
_refine_ls_R_factor_gt 0.0313
_refine_ls_shift/su_max 0.001
_refine_ls_shift/su_mean 0.000
_refine_ls_structure_factor_coef Fsqd
_refine_ls_weighting_details 'calc w=1/[\s^2^(Fo^2^)+(0.0408P)^2^+7.9393P] where P=(Fo^2^+2Fc^2^)/3'
_refine_ls_weighting_scheme calc
_refine_ls_wR_factor_gt 0.0826
_refine_ls_wR_factor_ref 0.0886
_reflns_number_gt 9496
_reflns_number_total 10488
_reflns_threshold_expression >2sigma(I)
_cod_data_source_file b901535c.txt
_cod_data_source_block ic10391
_cod_depositor_comments
;
The following automatic conversions were performed:
'_symmetry_cell_setting' value 'Monoclinic' changed to 'monoclinic'
according to '/home/saulius/struct/CIF-dictionaries/cif_core.dic'
dictionary named 'cif_core.dic' version 2.4.1 from 2010-06-29.

Automatic conversion script
Id: cif_fix_enum 1527 2010-12-29 10:47:43Z saulius 
;
_cod_original_sg_symbol_H-M P2(1)/n
_cod_original_formula_sum 'C49.50 H30 N4 O10 Re2'
_cod_database_code 7104558

loop_
_symmetry_equiv_pos_as_xyz
'x, y, z'
'-x+1/2, y+1/2, -z+1/2'
'-x, -y, -z'
'x-1/2, -y-1/2, z-1/2'

loop_
_atom_site_label
_atom_site_type_symbol
_atom_site_fract_x
_atom_site_fract_y
_atom_site_fract_z
_atom_site_U_iso_or_equiv
_atom_site_adp_type
_atom_site_occupancy
_atom_site_symmetry_multiplicity
_atom_site_calc_flag
_atom_site_refinement_flags
_atom_site_disorder_assembly
_atom_site_disorder_group
Re1 Re 0.577445(18) 0.695965(8) 0.114978(8) 0.01723(6) Uani 1 1 d . . .
Re2 Re 0.531827(18) 0.292594(8) 0.121655(8) 0.01750(6) Uani 1 1 d . . .
O1 O 0.4288(4) 0.81374(16) 0.06401(19) 0.0356(9) Uani 1 1 d . . .
O2 O 0.7615(4) 0.78739(17) 0.19189(19) 0.0351(9) Uani 1 1 d . . .
O3 O 0.7824(4) 0.72104(16) 0.02252(16) 0.0282(8) Uani 1 1 d . . .
O4 O 0.7367(4) 0.27583(17) 0.02749(16) 0.0296(8) Uani 1 1 d . . .
O5 O 0.7116(4) 0.19406(16) 0.19082(19) 0.0364(9) Uani 1 1 d . . .
O6 O 0.3778(4) 0.18014(16) 0.06104(18) 0.0342(9) Uani 1 1 d . . .
O7 O 0.4625(3) 0.62337(13) 0.06815(15) 0.0199(6) Uani 1 1 d . . .
O8 O 0.6756(3) 0.61917(13) 0.15950(14) 0.0196(6) Uani 1 1 d . . .
O9 O 0.4207(3) 0.36856(13) 0.07893(15) 0.0196(6) Uani 1 1 d . . .
O10 O 0.6315(3) 0.36624(14) 0.17155(15) 0.0231(7) Uani 1 1 d . . .
N1 N 0.4364(4) 0.67946(17) 0.18339(18) 0.0213(8) Uani 1 1 d . . .
N2 N 0.3575(4) 0.65533(18) 0.27212(18) 0.0235(8) Uani 1 1 d . . .
N3 N 0.3150(4) 0.33003(18) 0.27969(18) 0.0228(8) Uani 1 1 d . . .
N4 N 0.3899(4) 0.30518(17) 0.19057(19) 0.0216(8) Uani 1 1 d . . .
C1 C 0.4820(5) 0.7681(2) 0.0813(2) 0.0242(10) Uani 1 1 d . . .
C2 C 0.6881(5) 0.7534(2) 0.1635(2) 0.0224(9) Uani 1 1 d . . .
C3 C 0.7040(5) 0.7090(2) 0.0554(2) 0.0208(9) Uani 1 1 d . . .
C4 C 0.6577(5) 0.2849(2) 0.0616(2) 0.0221(10) Uani 1 1 d . . .
C5 C 0.6407(5) 0.2309(2) 0.1661(2) 0.0231(10) Uani 1 1 d . . .
C6 C 0.4341(5) 0.2239(2) 0.0822(2) 0.0218(9) Uani 1 1 d . . .
C7 C 0.4604(4) 0.56372(19) 0.0763(2) 0.0168(8) Uani 1 1 d . . .
C8 C 0.5478(4) 0.5295(2) 0.1202(2) 0.0165(8) Uani 1 1 d . . .
C9 C 0.6469(4) 0.5603(2) 0.1605(2) 0.0177(9) Uani 1 1 d . . .
C10 C 0.7258(4) 0.5254(2) 0.2099(2) 0.0181(9) Uani 1 1 d . . .
C11 C 0.8096(5) 0.5567(2) 0.2555(2) 0.0276(11) Uani 1 1 d . . .
H11A H 0.8201 0.6009 0.2527 0.033 Uiso 1 1 calc R . .
C12 C 0.8779(6) 0.5245(2) 0.3048(2) 0.0333(12) Uani 1 1 d . . .
H12A H 0.9339 0.5467 0.3358 0.040 Uiso 1 1 calc R . .
C13 C 0.8646(6) 0.4602(2) 0.3089(2) 0.0317(12) Uani 1 1 d . . .
H13A H 0.9116 0.4379 0.3425 0.038 Uiso 1 1 calc R . .
C14 C 0.7822(5) 0.4282(2) 0.2634(2) 0.0243(10) Uani 1 1 d . . .
H14A H 0.7733 0.3839 0.2661 0.029 Uiso 1 1 calc R . .
C15 C 0.7124(4) 0.4604(2) 0.2139(2) 0.0184(9) Uani 1 1 d . . .
C16 C 0.6229(4) 0.4262(2) 0.1670(2) 0.0179(9) Uani 1 1 d . . .
C17 C 0.5359(4) 0.46004(19) 0.12320(19) 0.0155(8) Uani 1 1 d . . .
C18 C 0.4366(4) 0.42787(19) 0.0825(2) 0.0169(8) Uani 1 1 d . . .
C19 C 0.3401(4) 0.46512(19) 0.0414(2) 0.0168(8) Uani 1 1 d . . .
C20 C 0.2331(5) 0.4350(2) 0.0049(2) 0.0226(10) Uani 1 1 d . . .
H20A H 0.2220 0.3909 0.0083 0.027 Uiso 1 1 calc R . .
C21 C 0.1448(5) 0.4685(2) -0.0356(2) 0.0253(10) Uani 1 1 d . . .
H21A H 0.0736 0.4475 -0.0603 0.030 Uiso 1 1 calc R . .
C22 C 0.1596(5) 0.5336(2) -0.0404(2) 0.0262(10) Uani 1 1 d . . .
H22A H 0.0996 0.5569 -0.0689 0.031 Uiso 1 1 calc R . .
C23 C 0.2608(5) 0.5638(2) -0.0038(2) 0.0225(9) Uani 1 1 d . . .
H23A H 0.2686 0.6081 -0.0064 0.027 Uiso 1 1 calc R . .
C24 C 0.3529(4) 0.5303(2) 0.0373(2) 0.0173(9) Uani 1 1 d . . .
C25 C 0.4670(5) 0.6663(2) 0.2421(2) 0.0227(9) Uani 1 1 d . . .
H25A H 0.5575 0.6646 0.2617 0.027 Uiso 1 1 calc R . .
C26 C 0.2945(5) 0.6774(2) 0.1734(2) 0.0209(9) Uani 1 1 d . . .
C27 C 0.2061(5) 0.6883(2) 0.1205(2) 0.0264(10) Uani 1 1 d . . .
H27A H 0.2383 0.6993 0.0824 0.032 Uiso 1 1 calc R . .
C28 C 0.0699(5) 0.6824(3) 0.1254(3) 0.0354(12) Uani 1 1 d . . .
H28A H 0.0069 0.6896 0.0899 0.043 Uiso 1 1 calc R . .
C29 C 0.0213(5) 0.6662(3) 0.1809(3) 0.0361(13) Uani 1 1 d . . .
H29A H -0.0738 0.6622 0.1820 0.043 Uiso 1 1 calc R . .
C30 C 0.1067(5) 0.6557(2) 0.2338(3) 0.0323(12) Uani 1 1 d . . .
H30A H 0.0733 0.6450 0.2717 0.039 Uiso 1 1 calc R . .
C31 C 0.2446(5) 0.6616(2) 0.2292(2) 0.0232(10) Uani 1 1 d . . .
C32 C 0.3595(6) 0.6311(2) 0.3350(2) 0.0310(11) Uani 1 1 d . A .
H32A H 0.2840 0.6501 0.3547 0.037 Uiso 1 1 calc R . .
H32B H 0.4456 0.6435 0.3594 0.037 Uiso 1 1 calc R . .
C33 C 0.3461(5) 0.5598(2) 0.3360(2) 0.0275(11) Uani 1 1 d . . .
C34 C 0.4462(13) 0.5227(5) 0.3152(6) 0.034(3) Uiso 0.50 1 d P A 1
H34A H 0.5222 0.5421 0.3001 0.041 Uiso 0.50 1 calc PR A 1
C35 C 0.4375(13) 0.4577(5) 0.3160(5) 0.031(2) Uiso 0.50 1 d P A 1
H35A H 0.5064 0.4330 0.3009 0.037 Uiso 0.50 1 calc PR A 1
C34' C 0.4033(13) 0.5240(5) 0.2929(6) 0.034(3) Uiso 0.50 1 d P A 2
H34B H 0.4500 0.5438 0.2624 0.041 Uiso 0.50 1 calc PR A 2
C35' C 0.3928(14) 0.4590(6) 0.2939(6) 0.040(3) Uiso 0.50 1 d P A 2
H35B H 0.4308 0.4348 0.2635 0.048 Uiso 0.50 1 calc PR A 2
C36 C 0.3275(5) 0.4288(2) 0.3390(2) 0.0254(10) Uani 1 1 d . . .
C37 C 0.2512(6) 0.4655(2) 0.3729(2) 0.0341(12) Uani 1 1 d . A .
H37A H 0.1906 0.4462 0.3979 0.041 Uiso 1 1 calc R . .
C38 C 0.2603(6) 0.5310(2) 0.3715(3) 0.0352(13) Uani 1 1 d . A .
H38A H 0.2060 0.5556 0.3957 0.042 Uiso 1 1 calc R . .
C39 C 0.3215(5) 0.3574(2) 0.3417(2) 0.0263(10) Uani 1 1 d . A .
H39A H 0.4030 0.3414 0.3674 0.032 Uiso 1 1 calc R . .
H39B H 0.2407 0.3444 0.3613 0.032 Uiso 1 1 calc R . .
C40 C 0.2002(5) 0.3241(2) 0.2371(2) 0.0230(9) Uani 1 1 d . . .
C41 C 0.0631(5) 0.3304(2) 0.2426(3) 0.0296(11) Uani 1 1 d . . .
H41A H 0.0310 0.3414 0.2807 0.035 Uiso 1 1 calc R . .
C42 C -0.0245(6) 0.3200(3) 0.1897(3) 0.0364(13) Uani 1 1 d . . .
H42A H -0.1194 0.3239 0.1914 0.044 Uiso 1 1 calc R . .
C43 C 0.0230(6) 0.3037(3) 0.1337(3) 0.0357(13) Uani 1 1 d . . .
H43A H -0.0405 0.2967 0.0983 0.043 Uiso 1 1 calc R . .
C44 C 0.1588(5) 0.2978(2) 0.1286(2) 0.0284(11) Uani 1 1 d . . .
H44A H 0.1901 0.2870 0.0903 0.034 Uiso 1 1 calc R . .
C45 C 0.2491(5) 0.3079(2) 0.1809(2) 0.0222(10) Uani 1 1 d . . .
C46 C 0.4233(5) 0.3182(2) 0.2491(2) 0.0227(9) Uani 1 1 d . . .
H46A H 0.5143 0.3192 0.2681 0.027 Uiso 1 1 calc R . .
C47 C 0.6570(9) 0.4022(4) 0.4501(4) 0.105(7) Uiso 0.50 1 d PD B 1
H47A H 0.5627 0.4129 0.4355 0.158 Uiso 0.50 1 calc PR B 1
H47B H 0.6599 0.3795 0.4895 0.158 Uiso 0.50 1 calc PR B 1
H47C H 0.6944 0.3756 0.4195 0.158 Uiso 0.50 1 calc PR B 1
C48 C 0.7351(9) 0.4582(4) 0.4589(4) 0.071(4) Uiso 0.50 1 d PRD B 1
C49 C 0.6628(9) 0.5139(4) 0.4500(4) 0.096(6) Uiso 0.50 1 d PR B 1
H49 H 0.5662 0.5130 0.4396 0.115 Uiso 0.50 1 d PR B 1
C50 C 0.7305(9) 0.5711(4) 0.4559(4) 0.112(7) Uiso 0.50 1 d PR B 1
H50 H 0.6806 0.6096 0.4498 0.134 Uiso 0.50 1 d PR B 1
C51 C 0.8704(9) 0.5726(4) 0.4709(4) 0.103(7) Uiso 0.50 1 d PR B 1
H51 H 0.9172 0.6120 0.4750 0.123 Uiso 0.50 1 d PR B 1
C52 C 0.9427(9) 0.5168(4) 0.4799(4) 0.117(8) Uiso 0.50 1 d PR . 1
H52 H 1.0394 0.5178 0.4902 0.140 Uiso 0.50 1 d PR B 1
C53 C 0.8751(9) 0.4596(4) 0.4739(4) 0.087(6) Uiso 0.50 1 d PR . 1
H53 H 0.9250 0.4211 0.4801 0.105 Uiso 0.50 1 d PR B 1

loop_
_atom_site_aniso_label
_atom_site_aniso_U_11
_atom_site_aniso_U_22
_atom_site_aniso_U_33
_atom_site_aniso_U_23
_atom_site_aniso_U_13
_atom_site_aniso_U_12
Re1 0.01547(10) 0.01340(9) 0.02255(10) -0.00023(6) 0.00100(7) -0.00183(6)
Re2 0.01610(10) 0.01306(9) 0.02305(10) 0.00053(6) 0.00100(7) 0.00099(6)
O1 0.036(2) 0.0224(18) 0.049(2) 0.0077(16) 0.0051(18) 0.0093(16)
O2 0.030(2) 0.0293(19) 0.045(2) -0.0138(16) -0.0007(18) -0.0084(16)
O3 0.0249(19) 0.0322(18) 0.0288(18) 0.0007(15) 0.0085(15) -0.0008(15)
O4 0.0236(19) 0.0359(19) 0.0302(19) 0.0015(15) 0.0067(16) 0.0019(15)
O5 0.034(2) 0.0286(19) 0.045(2) 0.0131(16) -0.0035(18) 0.0092(16)
O6 0.032(2) 0.0226(17) 0.047(2) -0.0087(16) 0.0036(17) -0.0090(15)
O7 0.0175(16) 0.0146(14) 0.0266(17) 0.0005(12) -0.0019(13) -0.0010(12)
O8 0.0166(16) 0.0157(14) 0.0256(16) 0.0010(12) -0.0023(13) -0.0026(12)
O9 0.0157(16) 0.0131(14) 0.0287(17) -0.0008(12) -0.0037(13) 0.0008(11)
O10 0.0236(18) 0.0147(14) 0.0293(18) 0.0003(13) -0.0041(14) 0.0013(12)
N1 0.019(2) 0.0188(18) 0.026(2) -0.0021(15) -0.0008(16) -0.0016(15)
N2 0.025(2) 0.0225(19) 0.023(2) -0.0007(15) 0.0052(17) -0.0016(16)
N3 0.023(2) 0.0211(18) 0.025(2) -0.0005(15) 0.0033(16) 0.0015(15)
N4 0.016(2) 0.0228(19) 0.026(2) -0.0001(15) 0.0025(16) 0.0033(14)
C1 0.020(2) 0.023(2) 0.030(3) -0.0017(19) 0.006(2) -0.0027(18)
C2 0.018(2) 0.021(2) 0.029(2) -0.0008(18) 0.0052(19) 0.0000(17)
C3 0.021(2) 0.019(2) 0.023(2) -0.0013(17) 0.002(2) -0.0009(17)
C4 0.020(2) 0.018(2) 0.027(2) 0.0046(18) -0.001(2) -0.0019(17)
C5 0.021(2) 0.024(2) 0.025(2) -0.0006(19) 0.0050(19) -0.0006(18)
C6 0.016(2) 0.024(2) 0.026(2) 0.0019(18) 0.0049(19) 0.0033(18)
C7 0.014(2) 0.0161(19) 0.021(2) -0.0005(16) 0.0059(17) -0.0001(15)
C8 0.014(2) 0.014(2) 0.021(2) 0.0000(15) 0.0009(17) 0.0011(15)
C9 0.015(2) 0.018(2) 0.020(2) -0.0001(16) 0.0041(17) -0.0019(16)
C10 0.013(2) 0.019(2) 0.022(2) -0.0013(17) 0.0018(17) 0.0000(16)
C11 0.030(3) 0.024(2) 0.027(3) -0.0034(19) -0.003(2) -0.003(2)
C12 0.042(3) 0.030(3) 0.026(3) -0.004(2) -0.009(2) -0.003(2)
C13 0.035(3) 0.031(3) 0.026(3) 0.005(2) -0.008(2) 0.002(2)
C14 0.023(3) 0.018(2) 0.030(3) 0.0013(18) 0.000(2) 0.0017(18)
C15 0.015(2) 0.023(2) 0.018(2) -0.0008(17) 0.0028(17) 0.0002(16)
C16 0.012(2) 0.020(2) 0.023(2) -0.0004(17) 0.0068(17) 0.0006(16)
C17 0.012(2) 0.0148(19) 0.020(2) 0.0002(15) 0.0046(17) 0.0000(15)
C18 0.014(2) 0.0168(19) 0.020(2) -0.0026(16) 0.0040(17) -0.0009(16)
C19 0.014(2) 0.018(2) 0.020(2) -0.0004(16) 0.0060(17) 0.0023(16)
C20 0.019(2) 0.020(2) 0.029(2) -0.0021(18) -0.0015(19) -0.0012(17)
C21 0.018(2) 0.027(2) 0.030(3) -0.0021(19) -0.004(2) -0.0025(18)
C22 0.019(2) 0.027(2) 0.031(3) 0.002(2) -0.004(2) 0.0021(19)
C23 0.020(2) 0.018(2) 0.029(2) 0.0032(18) 0.0008(19) 0.0016(17)
C24 0.012(2) 0.019(2) 0.021(2) 0.0005(16) 0.0047(17) 0.0006(16)
C25 0.022(2) 0.020(2) 0.026(2) -0.0030(18) 0.0013(19) -0.0045(18)
C26 0.019(2) 0.017(2) 0.026(2) 0.0001(17) 0.0039(19) -0.0027(17)
C27 0.023(3) 0.027(2) 0.029(3) 0.003(2) 0.003(2) -0.0001(19)
C28 0.021(3) 0.039(3) 0.043(3) 0.007(2) -0.009(2) 0.001(2)
C29 0.017(3) 0.039(3) 0.053(4) 0.006(3) 0.010(2) 0.000(2)
C30 0.022(3) 0.034(3) 0.042(3) 0.005(2) 0.012(2) 0.001(2)
C31 0.024(2) 0.018(2) 0.027(2) -0.0012(18) 0.002(2) 0.0001(17)
C32 0.041(3) 0.030(3) 0.023(2) -0.001(2) 0.007(2) -0.002(2)
C33 0.031(3) 0.026(2) 0.026(3) -0.0007(19) 0.008(2) -0.002(2)
C36 0.028(3) 0.025(2) 0.024(2) 0.0002(19) 0.005(2) -0.0005(19)
C37 0.041(3) 0.032(3) 0.032(3) 0.004(2) 0.018(2) -0.001(2)
C38 0.046(3) 0.029(3) 0.035(3) -0.003(2) 0.023(3) 0.002(2)
C39 0.033(3) 0.026(2) 0.020(2) 0.0004(18) 0.003(2) -0.001(2)
C40 0.019(2) 0.021(2) 0.028(2) 0.0023(18) 0.0014(19) 0.0012(18)
C41 0.023(3) 0.030(3) 0.037(3) -0.001(2) 0.007(2) 0.001(2)
C42 0.018(3) 0.042(3) 0.051(4) -0.003(3) 0.007(2) 0.001(2)
C43 0.023(3) 0.040(3) 0.042(3) -0.004(2) -0.004(2) 0.000(2)
C44 0.027(3) 0.029(3) 0.029(3) -0.001(2) -0.001(2) 0.0018(19)
C45 0.019(2) 0.019(2) 0.029(2) 0.0013(18) 0.0019(19) 0.0012(17)
C46 0.018(2) 0.023(2) 0.026(2) -0.0002(18) 0.0000(19) 0.0027(18)

loop_
_atom_type_symbol
_atom_type_description
_atom_type_scat_dispersion_real
_atom_type_scat_dispersion_imag
_atom_type_scat_source
C C 0.0033 0.0016 'International Tables Vol C Tables 4.2.6.8 and 6.1.1.4'
H H 0.0000 0.0000 'International Tables Vol C Tables 4.2.6.8 and 6.1.1.4'
N N 0.0061 0.0033 'International Tables Vol C Tables 4.2.6.8 and 6.1.1.4'
O O 0.0106 0.0060 'International Tables Vol C Tables 4.2.6.8 and 6.1.1.4'
Re Re -1.0185 7.2310 'International Tables Vol C Tables 4.2.6.8 and 6.1.1.4'

loop_
_geom_angle_atom_site_label_1
_geom_angle_atom_site_label_2
_geom_angle_atom_site_label_3
_geom_angle
_geom_angle_site_symmetry_1
_geom_angle_site_symmetry_3
_geom_angle_publ_flag
C2 Re1 C1 85.7(2) . . ?
C2 Re1 C3 84.3(2) . . ?
C1 Re1 C3 87.6(2) . . ?
C2 Re1 O8 92.11(16) . . ?
C1 Re1 O8 174.75(17) . . ?
C3 Re1 O8 96.90(16) . . ?
C2 Re1 O7 173.22(16) . . ?
C1 Re1 O7 100.80(17) . . ?
C3 Re1 O7 97.92(16) . . ?
O8 Re1 O7 81.28(12) . . ?
C2 Re1 N1 95.75(17) . . ?
C1 Re1 N1 93.62(18) . . ?
C3 Re1 N1 178.76(17) . . ?
O8 Re1 N1 81.86(13) . . ?
O7 Re1 N1 81.88(13) . . ?
C5 Re2 C6 85.9(2) . . ?
C5 Re2 C4 84.9(2) . . ?
C6 Re2 C4 87.96(19) . . ?
C5 Re2 O10 92.67(17) . . ?
C6 Re2 O10 175.24(17) . . ?
C4 Re2 O10 96.44(17) . . ?
C5 Re2 O9 173.81(16) . . ?
C6 Re2 O9 100.16(16) . . ?
C4 Re2 O9 96.49(16) . . ?
O10 Re2 O9 81.19(12) . . ?
C5 Re2 N4 96.25(17) . . ?
C6 Re2 N4 93.95(17) . . ?
C4 Re2 N4 177.83(16) . . ?
O10 Re2 N4 81.68(14) . . ?
O9 Re2 N4 82.17(13) . . ?
C7 O7 Re1 132.4(3) . . ?
C9 O8 Re1 132.8(3) . . ?
C18 O9 Re2 132.6(3) . . ?
C16 O10 Re2 133.1(3) . . ?
C25 N1 C26 105.2(4) . . ?
C25 N1 Re1 127.2(3) . . ?
C26 N1 Re1 127.6(3) . . ?
C25 N2 C31 106.9(4) . . ?
C25 N2 C32 126.0(4) . . ?
C31 N2 C32 126.3(4) . . ?
C46 N3 C40 107.0(4) . . ?
C46 N3 C39 125.0(4) . . ?
C40 N3 C39 126.8(4) . . ?
C46 N4 C45 106.2(4) . . ?
C46 N4 Re2 125.5(3) . . ?
C45 N4 Re2 127.9(3) . . ?
O1 C1 Re1 175.8(5) . . ?
O2 C2 Re1 176.6(4) . . ?
O3 C3 Re1 174.5(4) . . ?
O4 C4 Re2 174.6(4) . . ?
O5 C5 Re2 176.3(4) . . ?
O6 C6 Re2 176.2(4) . . ?
O7 C7 C8 125.8(4) . . ?
O7 C7 C24 115.0(4) . . ?
C8 C7 C24 119.2(4) . . ?
C9 C8 C7 120.7(4) . . ?
C9 C8 C17 119.5(4) . . ?
C7 C8 C17 119.7(4) . . ?
O8 C9 C8 126.0(4) . . ?
O8 C9 C10 114.0(4) . . ?
C8 C9 C10 120.0(4) . . ?
C11 C10 C15 119.0(4) . . ?
C11 C10 C9 120.6(4) . . ?
C15 C10 C9 120.3(4) . . ?
C12 C11 C10 121.1(5) . . ?
C12 C11 H11A 119.5 . . ?
C10 C11 H11A 119.5 . . ?
C13 C12 C11 120.0(5) . . ?
C13 C12 H12A 120.0 . . ?
C11 C12 H12A 120.0 . . ?
C12 C13 C14 119.7(4) . . ?
C12 C13 H13A 120.2 . . ?
C14 C13 H13A 120.2 . . ?
C13 C14 C15 120.6(4) . . ?
C13 C14 H14A 119.7 . . ?
C15 C14 H14A 119.7 . . ?
C14 C15 C10 119.6(4) . . ?
C14 C15 C16 120.1(4) . . ?
C10 C15 C16 120.2(4) . . ?
O10 C16 C17 126.3(4) . . ?
O10 C16 C15 114.2(4) . . ?
C17 C16 C15 119.5(4) . . ?
C16 C17 C18 120.1(4) . . ?
C16 C17 C8 119.6(4) . . ?
C18 C17 C8 120.3(4) . . ?
O9 C18 C17 126.0(4) . . ?
O9 C18 C19 115.5(4) . . ?
C17 C18 C19 118.5(4) . . ?
C24 C19 C20 119.0(4) . . ?
C24 C19 C18 121.2(4) . . ?
C20 C19 C18 119.8(4) . . ?
C21 C20 C19 120.8(4) . . ?
C21 C20 H20A 119.6 . . ?
C19 C20 H20A 119.6 . . ?
C20 C21 C22 119.9(4) . . ?
C20 C21 H21A 120.0 . . ?
C22 C21 H21A 120.0 . . ?
C23 C22 C21 119.8(4) . . ?
C23 C22 H22A 120.1 . . ?
C21 C22 H22A 120.1 . . ?
C22 C23 C24 121.1(4) . . ?
C22 C23 H23A 119.5 . . ?
C24 C23 H23A 119.5 . . ?
C19 C24 C23 119.3(4) . . ?
C19 C24 C7 120.7(4) . . ?
C23 C24 C7 120.0(4) . . ?
N1 C25 N2 113.5(4) . . ?
N1 C25 H25A 123.3 . . ?
N2 C25 H25A 123.3 . . ?
C27 C26 N1 130.9(4) . . ?
C27 C26 C31 120.4(4) . . ?
N1 C26 C31 108.7(4) . . ?
C28 C27 C26 117.1(5) . . ?
C28 C27 H27A 121.4 . . ?
C26 C27 H27A 121.4 . . ?
C27 C28 C29 122.0(5) . . ?
C27 C28 H28A 119.0 . . ?
C29 C28 H28A 119.0 . . ?
C30 C29 C28 121.9(5) . . ?
C30 C29 H29A 119.1 . . ?
C28 C29 H29A 119.1 . . ?
C29 C30 C31 116.4(5) . . ?
C29 C30 H30A 121.8 . . ?
C31 C30 H30A 121.8 . . ?
N2 C31 C30 132.2(5) . . ?
N2 C31 C26 105.7(4) . . ?
C30 C31 C26 122.1(5) . . ?
N2 C32 C33 112.0(4) . . ?
N2 C32 H32A 109.2 . . ?
C33 C32 H32A 109.2 . . ?
N2 C32 H32B 109.2 . . ?
C33 C32 H32B 109.2 . . ?
H32A C32 H32B 107.9 . . ?
C38 C33 C34' 117.9(7) . . ?
C38 C33 C34 116.5(7) . . ?
C34' C33 C34 25.5(6) . . ?
C38 C33 C32 121.3(5) . . ?
C34' C33 C32 119.9(6) . . ?
C34 C33 C32 119.8(6) . . ?
C33 C34 C35 121.2(10) . . ?
C33 C34 H34A 119.4 . . ?
C35 C34 H34A 119.4 . . ?
C34 C35 C36 119.9(10) . . ?
C34 C35 H35A 120.1 . . ?
C36 C35 H35A 120.1 . . ?
C33 C34' C35' 120.2(10) . . ?
C33 C34' H34B 119.9 . . ?
C35' C34' H34B 119.9 . . ?
C34' C35' C36 120.9(11) . . ?
C34' C35' H35B 119.5 . . ?
C36 C35' H35B 119.5 . . ?
C37 C36 C35' 116.6(7) . . ?
C37 C36 C35 116.4(6) . . ?
C35' C36 C35 25.6(6) . . ?
C37 C36 C39 121.8(5) . . ?
C35' C36 C39 120.8(7) . . ?
C35 C36 C39 119.4(6) . . ?
C36 C37 C38 121.4(5) . . ?
C36 C37 H37A 119.3 . . ?
C38 C37 H37A 119.3 . . ?
C33 C38 C37 120.5(5) . . ?
C33 C38 H38A 119.7 . . ?
C37 C38 H38A 119.7 . . ?
N3 C39 C36 111.1(4) . . ?
N3 C39 H39A 109.4 . . ?
C36 C39 H39A 109.4 . . ?
N3 C39 H39B 109.4 . . ?
C36 C39 H39B 109.4 . . ?
H39A C39 H39B 108.0 . . ?
C41 C40 N3 132.2(5) . . ?
C41 C40 C45 122.4(5) . . ?
N3 C40 C45 105.4(4) . . ?
C42 C41 C40 116.4(5) . . ?
C42 C41 H41A 121.8 . . ?
C40 C41 H41A 121.8 . . ?
C41 C42 C43 121.7(5) . . ?
C41 C42 H42A 119.2 . . ?
C43 C42 H42A 119.2 . . ?
C44 C43 C42 121.6(5) . . ?
C44 C43 H43A 119.2 . . ?
C42 C43 H43A 119.2 . . ?
C43 C44 C45 118.1(5) . . ?
C43 C44 H44A 121.0 . . ?
C45 C44 H44A 121.0 . . ?
C44 C45 N4 131.7(5) . . ?
C44 C45 C40 119.9(5) . . ?
N4 C45 C40 108.4(4) . . ?
N4 C46 N3 113.0(4) . . ?
N4 C46 H46A 123.5 . . ?
N3 C46 H46A 123.5 . . ?
C48 C47 H47A 109.5 . . ?
C48 C47 H47B 109.5 . . ?
H47A C47 H47B 109.5 . . ?
C48 C47 H47C 109.5 . . ?
H47A C47 H47C 109.5 . . ?
H47B C47 H47C 109.5 . . ?
C49 C48 C53 120.0 . . ?
C49 C48 C47 115.6 . . ?
C53 C48 C47 124.3 . . ?
C48 C49 C50 120.0 . . ?
C48 C49 H49 120.0 . . ?
C50 C49 H49 120.0 . . ?
C51 C50 C49 120.0 . . ?
C51 C50 H50 120.0 . . ?
C49 C50 H50 120.0 . . ?
C50 C51 C52 120.0 . . ?
C50 C51 H51 120.0 . . ?
C52 C51 H51 120.0 . . ?
C53 C52 C51 120.0 . . ?
C53 C52 C52 87.9(7) . 3_766 ?
C51 C52 C52 144.8(6) . 3_766 ?
C53 C52 C53 131.1(5) . 3_766 ?
C51 C52 C53 105.9(5) . 3_766 ?
C52 C52 C53 43.2(5) 3_766 3_766 ?
C53 C52 H52 120.0 . . ?
C51 C52 H52 120.0 . . ?
C52 C52 H52 38.7 3_766 . ?
C53 C52 H52 21.4 3_766 . ?
C52 C53 C48 120.0 . . ?
C52 C53 C52 48.9(5) . 3_766 ?
C48 C53 C52 158.6(5) . 3_766 ?
C52 C53 H53 120.0 . . ?
C48 C53 H53 120.0 . . ?
C52 C53 H53 74.1 3_766 . ?

loop_
_geom_bond_atom_site_label_1
_geom_bond_atom_site_label_2
_geom_bond_distance
_geom_bond_site_symmetry_2
_geom_bond_publ_flag
Re1 C2 1.886(5) . ?
Re1 C1 1.908(5) . ?
Re1 C3 1.924(5) . ?
Re1 O8 2.086(3) . ?
Re1 O7 2.114(3) . ?
Re1 N1 2.183(4) . ?
Re2 C5 1.896(5) . ?
Re2 C6 1.906(5) . ?
Re2 C4 1.914(5) . ?
Re2 O10 2.092(3) . ?
Re2 O9 2.113(3) . ?
Re2 N4 2.186(4) . ?
O1 C1 1.149(6) . ?
O2 C2 1.155(6) . ?
O3 C3 1.143(6) . ?
O4 C4 1.155(6) . ?
O5 C5 1.146(6) . ?
O6 C6 1.154(6) . ?
O7 C7 1.283(5) . ?
O8 C9 1.286(5) . ?
O9 C18 1.274(5) . ?
O10 C16 1.282(5) . ?
N1 C25 1.311(6) . ?
N1 C26 1.401(6) . ?
N2 C25 1.349(6) . ?
N2 C31 1.382(6) . ?
N2 C32 1.460(6) . ?
N3 C46 1.350(6) . ?
N3 C40 1.390(6) . ?
N3 C39 1.464(6) . ?
N4 C46 1.309(6) . ?
N4 C45 1.390(6) . ?
C7 C8 1.418(6) . ?
C7 C24 1.470(6) . ?
C8 C9 1.404(6) . ?
C8 C17 1.485(6) . ?
C9 C10 1.460(6) . ?
C10 C11 1.391(6) . ?
C10 C15 1.396(6) . ?
C11 C12 1.385(7) . ?
C11 H11A 0.9500 . ?
C12 C13 1.380(7) . ?
C12 H12A 0.9500 . ?
C13 C14 1.389(7) . ?
C13 H13A 0.9500 . ?
C14 C15 1.394(6) . ?
C14 H14A 0.9500 . ?
C15 C16 1.469(6) . ?
C16 C17 1.410(6) . ?
C17 C18 1.424(6) . ?
C18 C19 1.468(6) . ?
C19 C24 1.397(6) . ?
C19 C20 1.407(6) . ?
C20 C21 1.370(6) . ?
C20 H20A 0.9500 . ?
C21 C22 1.401(7) . ?
C21 H21A 0.9500 . ?
C22 C23 1.368(6) . ?
C22 H22A 0.9500 . ?
C23 C24 1.401(6) . ?
C23 H23A 0.9500 . ?
C25 H25A 0.9500 . ?
C26 C27 1.387(7) . ?
C26 C31 1.402(6) . ?
C27 C28 1.373(7) . ?
C27 H27A 0.9500 . ?
C28 C29 1.392(8) . ?
C28 H28A 0.9500 . ?
C29 C30 1.369(8) . ?
C29 H29A 0.9500 . ?
C30 C31 1.389(7) . ?
C30 H30A 0.9500 . ?
C32 C33 1.524(7) . ?
C32 H32A 0.9900 . ?
C32 H32B 0.9900 . ?
C33 C38 1.359(7) . ?
C33 C34' 1.380(13) . ?
C33 C34 1.385(13) . ?
C34 C35 1.387(16) . ?
C34 H34A 0.9500 . ?
C35 C36 1.394(12) . ?
C35 H35A 0.9500 . ?
C34' C35' 1.389(17) . ?
C34' H34B 0.9500 . ?
C35' C36 1.392(13) . ?
C35' H35B 0.9500 . ?
C36 C37 1.362(7) . ?
C36 C39 1.523(6) . ?
C37 C38 1.399(7) . ?
C37 H37A 0.9500 . ?
C38 H38A 0.9500 . ?
C39 H39A 0.9900 . ?
C39 H39B 0.9900 . ?
C40 C41 1.386(7) . ?
C40 C45 1.409(7) . ?
C41 C42 1.379(8) . ?
C41 H41A 0.9500 . ?
C42 C43 1.400(8) . ?
C42 H42A 0.9500 . ?
C43 C44 1.370(8) . ?
C43 H43A 0.9500 . ?
C44 C45 1.384(7) . ?
C44 H44A 0.9500 . ?
C46 H46A 0.9500 . ?
C47 C48 1.4235 . ?
C47 H47A 0.9800 . ?
C47 H47B 0.9800 . ?
C47 H47C 0.9800 . ?
C48 C49 1.3900 . ?
C48 C53 1.3901 . ?
C49 C50 1.3900 . ?
C49 H49 0.9600 . ?
C50 C51 1.3900 . ?
C50 H50 0.9600 . ?
C51 C52 1.3902 . ?
C51 H51 0.9598 . ?
C52 C53 1.3899 . ?
C52 C52 1.532(17) 3_766 ?
C52 C53 2.031(18) 3_766 ?
C52 H52 0.9600 . ?
C53 C52 2.031(18) 3_766 ?
C53 H53 0.9600 . ?
